data_7234559
loop_
_publ_author_name
'Miroslaw Maczka'
'Aneta Ciupa'
'Anna Gagor'
'Adam Sieradzki'
'Adam Pikul'
'Maciej Ptak'

_publ_section_title
;
 Structural, magnetic and dielectric properties of two novel mixed-valence
 iron(ii)-iron(iii) metal formate frameworks
;
_journal_name_full 'Journal of Materials Chemistry C'
_journal_page_first 1186
_journal_page_last 1193
_journal_paper_doi 10.1039/C5TC03683F
_journal_volume 4
_journal_year 2016
_chemical_formula_sum 'C8 H14 Fe2 N O12'
_chemical_formula_weight 427.90
_space_group_crystal_system trigonal
_space_group_IT_number 163
_space_group_name_Hall '-P 3 2c'
_space_group_name_H-M_alt 'P -3 1 c'
_atom_sites_solution_hydrogens geom
_cell_angle_alpha 90
_cell_angle_beta 90
_cell_angle_gamma 120
_cell_formula_units_Z 2
_cell_length_a 8.2294(2)
_cell_length_b 8.2294(2)
_cell_length_c 14.1221(5)
_cell_measurement_reflns_used 4286
_cell_measurement_temperature 298(2)
_cell_measurement_theta_max 27.5869
_cell_measurement_theta_min 2.8524
_cell_volume 828.26(4)
_computing_cell_refinement
;
CrysAlisPro, Oxford Diffraction Ltd.,
Version 1.171.34.44 (release 25-10-2010 CrysAlis171 .NET)
(compiled Oct 25 2010,18:11:34)
;
_computing_data_collection
;
CrysAlisPro, Oxford Diffraction Ltd.,
Version 1.171.34.44 (release 25-10-2010 CrysAlis171 .NET)
(compiled Oct 25 2010,18:11:34)
;
_computing_data_reduction
;
CrysAlisPro, Oxford Diffraction Ltd.,
Version 1.171.34.44 (release 25-10-2010 CrysAlis171 .NET)
(compiled Oct 25 2010,18:11:34)
;
_computing_structure_refinement 'SHELXL-2014/7 (Sheldrick, 2014)'
_diffrn_ambient_temperature 298(2)
_diffrn_detector_area_resol_mean 8.4350
_diffrn_measured_fraction_theta_full 0.992
_diffrn_measured_fraction_theta_max 0.992
_diffrn_measurement_device_type 'Xcalibur, Sapphire1, long nozzle'
_diffrn_radiation_monochromator graphite
_diffrn_radiation_source 'Enhance (Mo) X-ray Source'
_diffrn_radiation_type 'Mo K\a'
_diffrn_radiation_wavelength 0.7107
_diffrn_reflns_av_R_equivalents 0.0324
_diffrn_reflns_av_unetI/netI 0.0153
_diffrn_reflns_Laue_measured_fraction_full 0.992
_diffrn_reflns_Laue_measured_fraction_max 0.992
_diffrn_reflns_limit_h_max 10
_diffrn_reflns_limit_h_min -10
_diffrn_reflns_limit_k_max 10
_diffrn_reflns_limit_k_min -10
_diffrn_reflns_limit_l_max 17
_diffrn_reflns_limit_l_min -17
_diffrn_reflns_number 8996
_diffrn_reflns_point_group_measured_fraction_full 0.992
_diffrn_reflns_point_group_measured_fraction_max 0.992
_diffrn_reflns_theta_full 25.242
_diffrn_reflns_theta_max 25.671
_diffrn_reflns_theta_min 2.858
_exptl_absorpt_coefficient_mu 1.809
_exptl_absorpt_correction_T_max 1.00000
_exptl_absorpt_correction_T_min 0.87434
_exptl_absorpt_correction_type multi-scan
_exptl_absorpt_process_details
;
CrysAlisPro, Oxford Diffraction Ltd.,
Version 1.171.34.44 (release 25-10-2010 CrysAlis171 .NET)
(compiled Oct 25 2010,18:11:34)
Empirical absorption correction using spherical harmonics,
 implemented in SCALE3 ABSPACK scaling algorithm.
;
_exptl_crystal_colour black
_exptl_crystal_density_diffrn 1.716
_exptl_crystal_description rhomboidal
_exptl_crystal_F_000 434
_exptl_crystal_size_max 0.10
_exptl_crystal_size_mid 0.08
_exptl_crystal_size_min 0.07
_refine_diff_density_max 1.004
_refine_diff_density_min -0.536
_refine_diff_density_rms 0.105
_refine_ls_extinction_coef .
_refine_ls_extinction_method none
_refine_ls_goodness_of_fit_ref 1.093
_refine_ls_hydrogen_treatment constr
_refine_ls_matrix_type full
_refine_ls_number_parameters 39
_refine_ls_number_reflns 527
_refine_ls_number_restraints 2
_refine_ls_restrained_S_all 1.108
_refine_ls_R_factor_all 0.0458
_refine_ls_R_factor_gt 0.0379
_refine_ls_shift/su_max 0.000
_refine_ls_shift/su_mean 0.000
_refine_ls_structure_factor_coef Fsqd
_refine_ls_weighting_details 'w=1/[\s^2^(Fo^2^)+(0.0600P)^2^+2.3000P] where P=(Fo^2^+2Fc^2^)/3'
_refine_ls_weighting_scheme calc
_refine_ls_wR_factor_gt 0.1059
_refine_ls_wR_factor_ref 0.1128
_reflns_Friedel_coverage 0.000
_reflns_Friedel_fraction_full .
_reflns_Friedel_fraction_max .
_reflns_number_gt 459
_reflns_number_total 527
_reflns_threshold_expression 'I > 2\s(I)'
_cod_data_source_file J-Mater-Chem-C-2016-4-1186.cif
_cod_data_source_block 1
_cod_original_cell_volume 828.26(5)
_cod_database_code 7234559
_shelx_space_group_comment
;
The symmetry employed for this shelxl refinement is uniquely defined
by the following loop, which should always be used as a source of
symmetry information in preference to the above space-group names.
They are only intended as comments.
;

loop_
_space_group_symop_operation_xyz
'x, y, z'
'-y, x-y, z'
'-x+y, -x, z'
'-y, -x, -z+1/2'
'-x+y, y, -z+1/2'
'x, x-y, -z+1/2'
'-x, -y, -z'
'y, -x+y, -z'
'x-y, x, -z'
'y, x, z-1/2'
'x-y, -y, z-1/2'
'-x, -x+y, z-1/2'

loop_
_atom_site_label
_atom_site_type_symbol
_atom_site_fract_x
_atom_site_fract_y
_atom_site_fract_z
_atom_site_U_iso_or_equiv
_atom_site_adp_type
_atom_site_occupancy
_atom_site_site_symmetry_order
_atom_site_calc_flag
_atom_site_refinement_flags_posn
_atom_site_refinement_flags_adp
_atom_site_refinement_flags_occupancy
_atom_site_disorder_assembly
_atom_site_disorder_group
Fe1 Fe 0.6667 0.3333 0.2500 0.0169(4) Uani 1 6 d S T P . .
Fe2 Fe 1.0000 0.0000 0.0000 0.0153(4) Uani 1 6 d S T P . .
O1 O 0.6620(4) 0.1154(4) 0.16758(19) 0.0342(7) Uani 1 1 d . . . . .
O2 O 0.7947(4) -0.0083(4) 0.08033(18) 0.0277(6) Uani 1 1 d . . . . .
C1 C 0.7912(6) 0.1265(6) 0.1188(3) 0.0289(9) Uani 1 1 d . . . . .
H1 H 0.8949 0.2453 0.1098 0.035 Uiso 1 1 calc R U . . .
C4 C 0.2680(16) 0.7320(16) 0.2500 0.066(4) Uiso 0.3333 2 d DS . P A 1
H4A H 0.3686 0.8487 0.2733 0.098 Uiso 0.1667 1 calc R U P A 1
H4B H 0.2201 0.6419 0.3005 0.098 Uiso 0.1667 1 calc R U P A 1
H4C H 0.1696 0.7510 0.2261 0.098 Uiso 0.1667 1 calc R U P A 1
C3 C 0.3333 0.6667 0.1786(11) 0.066(4) Uiso 0.5 3 d DS . P A 1
H3A H 0.2784 0.5346 0.1938 0.079 Uiso 0.1667 1 calc R U P A 1
H3B H 0.4654 0.7216 0.1938 0.079 Uiso 0.1667 1 calc R U P A 1
N1 N 0.3333 0.6667 0.0800(8) 0.042(3) Uiso 0.5 3 d DS . P A 1
H1A H 0.2256 0.5716 0.0590 0.063 Uiso 0.1667 1 calc R U P A 1
H1B H 0.4284 0.6540 0.0590 0.063 Uiso 0.1667 1 calc R U P A 1
H1C H 0.3460 0.7744 0.0590 0.063 Uiso 0.1667 1 calc R U P A 1

loop_
_atom_site_aniso_label
_atom_site_aniso_U_11
_atom_site_aniso_U_22
_atom_site_aniso_U_33
_atom_site_aniso_U_23
_atom_site_aniso_U_13
_atom_site_aniso_U_12
Fe1 0.0157(4) 0.0157(4) 0.0194(6) 0.000 0.000 0.0078(2)
Fe2 0.0151(4) 0.0151(4) 0.0158(6) 0.000 0.000 0.0075(2)
O1 0.0330(16) 0.0315(16) 0.0393(16) -0.0043(12) 0.0130(13) 0.0170(14)
O2 0.0268(15) 0.0242(14) 0.0335(14) -0.0012(12) 0.0098(11) 0.0138(12)
C1 0.026(2) 0.025(2) 0.036(2) -0.0022(16) 0.0071(16) 0.0133(16)

loop_
_atom_type_symbol
_atom_type_description
_atom_type_scat_dispersion_real
_atom_type_scat_dispersion_imag
_atom_type_scat_source
C C 0.0033 0.0016 'International Tables Vol C Tables 4.2.6.8 and 6.1.1.4'
H H 0.0000 0.0000 'International Tables Vol C Tables 4.2.6.8 and 6.1.1.4'
N N 0.0061 0.0033 'International Tables Vol C Tables 4.2.6.8 and 6.1.1.4'
O O 0.0106 0.0060 'International Tables Vol C Tables 4.2.6.8 and 6.1.1.4'
Fe Fe 0.3463 0.8444 'International Tables Vol C Tables 4.2.6.8 and 6.1.1.4'

loop_
_geom_angle_atom_site_label_1
_geom_angle_atom_site_label_2
_geom_angle_atom_site_label_3
_geom_angle
_geom_angle_site_symmetry_1
_geom_angle_site_symmetry_3
O1 Fe1 O1 88.52(16) . 4_665
O1 Fe1 O1 85.92(15) . 5_655
O1 Fe1 O1 92.80(11) 4_665 5_655
O1 Fe1 O1 92.80(11) . 2_655
O1 Fe1 O1 85.92(15) 4_665 2_655
O1 Fe1 O1 178.20(16) 5_655 2_655
O1 Fe1 O1 92.80(11) . 3_665
O1 Fe1 O1 178.20(16) 4_665 3_665
O1 Fe1 O1 88.52(17) 5_655 3_665
O1 Fe1 O1 92.80(11) 2_655 3_665
O1 Fe1 O1 178.20(16) . 6
O1 Fe1 O1 92.80(11) 4_665 6
O1 Fe1 O1 92.80(11) 5_655 6
O1 Fe1 O1 88.52(16) 2_655 6
O1 Fe1 O1 85.92(15) 3_665 6
O2 Fe2 O2 88.79(11) . 9_545
O2 Fe2 O2 91.21(11) . 3_765
O2 Fe2 O2 180.0(3) 9_545 3_765
O2 Fe2 O2 180.0 . 7_755
O2 Fe2 O2 91.21(11) 9_545 7_755
O2 Fe2 O2 88.79(11) 3_765 7_755
O2 Fe2 O2 88.79(11) . 8_665
O2 Fe2 O2 91.21(11) 9_545 8_665
O2 Fe2 O2 88.79(11) 3_765 8_665
O2 Fe2 O2 91.21(11) 7_755 8_665
O2 Fe2 O2 91.21(11) . 2_645
O2 Fe2 O2 88.79(11) 9_545 2_645
O2 Fe2 O2 91.21(11) 3_765 2_645
O2 Fe2 O2 88.79(11) 7_755 2_645
O2 Fe2 O2 180.00(15) 8_665 2_645
C1 O1 Fe1 126.4(3) . .
C1 O2 Fe2 127.5(3) . .
O1 C1 O2 125.4(4) . .
O1 C1 H1 117.3 . .
O2 C1 H1 117.3 . .
C3 C4 H4A 109.5 . .
C3 C4 H4B 109.5 . .
H4A C4 H4B 109.5 . .
C3 C4 H4C 109.5 . .
H4A C4 H4C 109.5 . .
H4B C4 H4C 109.5 . .
C4 C3 N1 137.3(9) . .
C4 C3 H3A 102.8 . .
N1 C3 H3A 102.8 . .
C4 C3 H3B 102.8 . .
N1 C3 H3B 102.8 . .
H3A C3 H3B 105.0 . .
C3 N1 H1A 109.5 . .
C3 N1 H1B 109.5 . .
H1A N1 H1B 109.5 . .
C3 N1 H1C 109.5 . .
H1A N1 H1C 109.5 . .
H1B N1 H1C 109.5 . .

loop_
_geom_bond_atom_site_label_1
_geom_bond_atom_site_label_2
_geom_bond_distance
_geom_bond_site_symmetry_2
Fe1 O1 2.122(3) .
Fe1 O1 2.122(3) 4_665
Fe1 O1 2.122(3) 5_655
Fe1 O1 2.122(3) 2_655
Fe1 O1 2.122(3) 3_665
Fe1 O1 2.122(3) 6
Fe2 O2 2.008(2) .
Fe2 O2 2.008(2) 9_545
Fe2 O2 2.008(2) 3_765
Fe2 O2 2.008(2) 7_755
Fe2 O2 2.008(2) 8_665
Fe2 O2 2.008(2) 2_645
O1 C1 1.232(5) .
O2 C1 1.248(5) .
C1 H1 0.9300 .
C4 C3 1.372(15) .
C4 H4A 0.9600 .
C4 H4B 0.9600 .
C4 H4C 0.9600 .
C3 N1 1.392(16) .
C3 H3A 0.9700 .
C3 H3B 0.9700 .
N1 H1A 0.8900 .
N1 H1B 0.8900 .
N1 H1C 0.8900 .
